data_4348910
loop_
_publ_author_name
'Balagurova, Elena V.'
'Pisareva, Irina V.'
'Smol'yakov, Alexander F.'
'Dolgushin, Fedor M.'
'Godovikov, Ivan A.'
'Chizhevsky, Igor T.'

_publ_section_title
;
 Distorted commo-Cobaltacarboranes Based on the
 5,6-Dicarba-nido-decaborane(12): The First Bimetal Cobalt-Copper
 Zwitterion-Containing Cluster with Four
 (B-H)<sub>4</sub>&#x00B7;&#x00B7;&#x00B7;Cu Bonds Not Showing Fluxional
 Behavior in Solution.
;
_journal_issue 21
_journal_name_full 'Inorganic chemistry'
_journal_page_first 11193
_journal_page_last 11200
_journal_paper_doi 10.1021/acs.inorgchem.6b01823
_journal_volume 55
_journal_year 2016
_chemical_formula_moiety 'C24 H20 P, C4 H20 B16 Co, 1.5(C6 H6)'
_chemical_formula_sum 'C37 H49 B16 Co P'
_chemical_formula_weight 756.62
_space_group_crystal_system monoclinic
_space_group_IT_number 14
_space_group_name_Hall '-P 2yn'
_space_group_name_H-M_alt 'P 1 21/n 1'
_atom_sites_solution_hydrogens mixed
_atom_sites_solution_primary direct
_atom_sites_solution_secondary difmap
_audit_creation_method SHELXL-2014/7
_cell_angle_alpha 90
_cell_angle_beta 101.603(2)
_cell_angle_gamma 90
_cell_formula_units_Z 4
_cell_length_a 16.610(2)
_cell_length_b 13.0050(15)
_cell_length_c 19.064(2)
_cell_measurement_reflns_used 3716
_cell_measurement_temperature 100(2)
_cell_measurement_theta_max 22.84
_cell_measurement_theta_min 2.50
_cell_volume 4033.9(8)
_computing_cell_refinement 'Bruker SAINT'
_computing_data_collection 'Bruker APEX2'
_computing_data_reduction 'Bruker SAINT'
_computing_molecular_graphics 'Bruker SHELXTL'
_computing_publication_material 'Bruker SHELXTL'
_computing_structure_refinement 'SHELXL-2014/7 (Sheldrick, 2014)'
_computing_structure_solution 'SHELXS-97 (Sheldrick, 2008)'
_diffrn_ambient_temperature 100(2)
_diffrn_measured_fraction_theta_full 0.997
_diffrn_measured_fraction_theta_max 0.998
_diffrn_measurement_device_type 'Bruker APEX-II CCD'
_diffrn_measurement_method '\f and \w scans'
_diffrn_radiation_type MoK\a
_diffrn_radiation_wavelength 0.71073
_diffrn_reflns_av_R_equivalents 0.0785
_diffrn_reflns_av_unetI/netI 0.0612
_diffrn_reflns_Laue_measured_fraction_full 0.997
_diffrn_reflns_Laue_measured_fraction_max 0.998
_diffrn_reflns_limit_h_max 20
_diffrn_reflns_limit_h_min -20
_diffrn_reflns_limit_k_max 16
_diffrn_reflns_limit_k_min -16
_diffrn_reflns_limit_l_max 23
_diffrn_reflns_limit_l_min -23
_diffrn_reflns_number 37089
_diffrn_reflns_point_group_measured_fraction_full 0.997
_diffrn_reflns_point_group_measured_fraction_max 0.998
_diffrn_reflns_theta_full 25.242
_diffrn_reflns_theta_max 25.999
_diffrn_reflns_theta_min 1.818
_exptl_absorpt_coefficient_mu 0.494
_exptl_absorpt_correction_T_max 0.952
_exptl_absorpt_correction_T_min 0.801
_exptl_absorpt_correction_type multi-scan
_exptl_absorpt_process_details SADABS
_exptl_crystal_colour red
_exptl_crystal_density_diffrn 1.246
_exptl_crystal_description prism
_exptl_crystal_F_000 1572
_exptl_crystal_size_max 0.240
_exptl_crystal_size_mid 0.120
_exptl_crystal_size_min 0.100
_refine_diff_density_max 0.447
_refine_diff_density_min -0.408
_refine_diff_density_rms 0.062
_refine_ls_extinction_method none
_refine_ls_goodness_of_fit_ref 1.011
_refine_ls_hydrogen_treatment mixed
_refine_ls_matrix_type full
_refine_ls_number_parameters 588
_refine_ls_number_reflns 7897
_refine_ls_number_restraints 3
_refine_ls_restrained_S_all 1.012
_refine_ls_R_factor_all 0.0852
_refine_ls_R_factor_gt 0.0517
_refine_ls_shift/su_max 0.001
_refine_ls_shift/su_mean 0.000
_refine_ls_structure_factor_coef Fsqd
_refine_ls_weighting_details 'w=1/[\s^2^(Fo^2^)+(0.0409P)^2^+4.7142P] where P=(Fo^2^+2Fc^2^)/3'
_refine_ls_weighting_scheme calc
_refine_ls_wR_factor_gt 0.1069
_refine_ls_wR_factor_ref 0.1216
_reflns_Friedel_coverage 0.000
_reflns_number_gt 5575
_reflns_number_total 7897
_reflns_threshold_expression 'I > 2\s(I)'
_cod_data_source_file ic6b01823_si_002.cif
_cod_data_source_block copph4
_cod_original_sg_symbol_H-M 'P 21/n'
_cod_database_code 4348910
_shelx_shelxl_version_number 2014/7
_shelx_space_group_comment
; 
The symmetry employed for this shelxl refinement is uniquely defined 
by the following loop, which should always be used as a source of 
symmetry information in preference to the above space-group names. 
They are only intended as comments. 
;
_shelx_estimated_absorpt_t_min 0.891
_shelx_estimated_absorpt_t_max 0.952

loop_
_space_group_symop_operation_xyz
'x, y, z'
'-x+1/2, y+1/2, -z+1/2'
'-x, -y, -z'
'x-1/2, -y-1/2, z-1/2'

loop_
_atom_site_label
_atom_site_type_symbol
_atom_site_fract_x
_atom_site_fract_y
_atom_site_fract_z
_atom_site_U_iso_or_equiv
_atom_site_adp_type
_atom_site_occupancy
_atom_site_site_symmetry_order
_atom_site_calc_flag
_atom_site_refinement_flags_posn
_atom_site_refinement_flags_adp
_atom_site_refinement_flags_occupancy
_atom_site_disorder_assembly
_atom_site_disorder_group
Co1 Co 0.19371(2) 0.89688(3) 0.77981(2) 0.02383(12) Uani 1 1 d . . . . .
C2 C 0.2260(2) 0.7867(3) 0.85224(19) 0.0407(9) Uani 1 1 d . . . . .
H2 H 0.268(2) 0.732(3) 0.8436(18) 0.047(10) Uiso 1 1 d . . . . .
B3 B 0.1085(3) 0.9863(3) 0.8059(2) 0.0375(9) Uani 1 1 d . . . . .
H3 H 0.069(2) 1.047(3) 0.7748(19) 0.054(11) Uiso 1 1 d . . . . .
C4 C 0.1410(3) 0.7668(3) 0.8586(2) 0.0441(9) Uani 1 1 d . . . . .
H4 H 0.122(2) 0.694(3) 0.8498(19) 0.054(11) Uiso 1 1 d . . . . .
B5 B 0.2620(2) 0.8909(3) 0.89144(19) 0.0344(9) Uani 1 1 d . . . . .
H5 H 0.329(2) 0.906(3) 0.9047(18) 0.044(10) Uiso 1 1 d . . . . .
B6 B 0.1941(3) 1.0025(3) 0.8729(2) 0.0339(9) Uani 1 1 d . . . . .
H6 H 0.224(2) 1.076(3) 0.8842(17) 0.040(9) Uiso 1 1 d . . . . .
B7 B 0.0778(3) 0.8666(3) 0.8245(2) 0.0401(10) Uani 1 1 d . . . . .
H7 H 0.016(3) 0.828(3) 0.797(2) 0.079(14) Uiso 1 1 d . . . . .
B8 B 0.2097(3) 0.7951(4) 0.9356(2) 0.0456(11) Uani 1 1 d . . . . .
H8 H 0.239(2) 0.732(3) 0.9775(18) 0.046(10) Uiso 1 1 d . . . . .
B9 B 0.0999(3) 0.9671(3) 0.8945(2) 0.0374(9) Uani 1 1 d . . . . .
H9 H 0.056(2) 1.016(2) 0.9149(17) 0.039(9) Uiso 1 1 d . . . . .
B10 B 0.1077(3) 0.8361(3) 0.9189(2) 0.0391(10) Uani 1 1 d . . . . .
H10 H 0.061(2) 0.807(3) 0.9468(19) 0.055(11) Uiso 1 1 d . . . . .
B11 B 0.1927(3) 0.9233(3) 0.9488(2) 0.0381(10) Uani 1 1 d . . . . .
H11 H 0.212(2) 0.960(3) 1.0016(19) 0.047(10) Uiso 1 1 d . . . . .
C2' C 0.1693(2) 0.7884(3) 0.70500(18) 0.0374(8) Uani 1 1 d . . . . .
H2' H 0.1402(19) 0.727(2) 0.7158(16) 0.028(8) Uiso 1 1 d . . . . .
B3' B 0.2734(3) 0.9950(3) 0.7554(2) 0.0374(9) Uani 1 1 d . . . . .
H3' H 0.314(2) 1.055(3) 0.795(2) 0.059(11) Uiso 1 1 d . . . . .
C4' C 0.2538(2) 0.7755(3) 0.69534(19) 0.0372(8) Uani 1 1 d . . . . .
H4' H 0.282(2) 0.707(3) 0.6999(19) 0.051(11) Uiso 1 1 d . . . . .
B5' B 0.1261(2) 0.8908(3) 0.6679(2) 0.0369(9) Uani 1 1 d . . . . .
H5' H 0.060(2) 0.895(3) 0.6568(19) 0.050(10) Uiso 1 1 d . . . . .
B6' B 0.1854(3) 1.0088(3) 0.6892(2) 0.0438(10) Uani 1 1 d . . . . .
H6' H 0.1510(19) 1.088(3) 0.6831(17) 0.040(9) Uiso 1 1 d . . . . .
B7' B 0.3112(2) 0.8789(3) 0.7338(2) 0.0311(8) Uani 1 1 d . . . . .
H7' H 0.376(2) 0.858(2) 0.7635(17) 0.038(9) Uiso 1 1 d . . . . .
B8' B 0.1820(2) 0.8050(3) 0.6204(2) 0.0379(9) Uani 1 1 d . . . . .
H8' H 0.157(2) 0.745(3) 0.5805(17) 0.040(9) Uiso 1 1 d . . . . .
B9' B 0.2824(3) 0.9837(3) 0.6674(2) 0.0429(10) Uani 1 1 d . . . . .
H9' H 0.325(2) 1.042(3) 0.6498(19) 0.053(11) Uiso 1 1 d . . . . .
B10' B 0.2813(3) 0.8559(3) 0.6376(2) 0.0379(9) Uani 1 1 d . . . . .
H10' H 0.326(2) 0.826(3) 0.608(2) 0.057(11) Uiso 1 1 d . . . . .
B11' B 0.1933(3) 0.9361(4) 0.6110(2) 0.0432(10) Uani 1 1 d . . . . .
H11' H 0.172(2) 0.969(3) 0.5564(19) 0.052(11) Uiso 1 1 d . . . . .
P1 P 0.64391(5) 0.65670(6) 0.84514(4) 0.02164(18) Uani 1 1 d . . . . .
C12 C 0.67149(18) 0.5235(2) 0.85564(15) 0.0231(6) Uani 1 1 d . . . . .
C13 C 0.61355(19) 0.4487(2) 0.82760(16) 0.0260(7) Uani 1 1 d . . . . .
H13A H 0.5606 0.4683 0.8022 0.031 Uiso 1 1 calc R U . . .
C14 C 0.6341(2) 0.3455(2) 0.83717(16) 0.0301(7) Uani 1 1 d . . . . .
H14A H 0.5946 0.2941 0.8194 0.036 Uiso 1 1 calc R U . . .
C15 C 0.7122(2) 0.3175(2) 0.87262(16) 0.0316(7) Uani 1 1 d . . . . .
H15A H 0.7262 0.2468 0.8788 0.038 Uiso 1 1 calc R U . . .
C16 C 0.7698(2) 0.3919(2) 0.89899(17) 0.0349(8) Uani 1 1 d . . . . .
H16A H 0.8234 0.3721 0.9228 0.042 Uiso 1 1 calc R U . . .
C17 C 0.74991(19) 0.4947(2) 0.89084(15) 0.0282(7) Uani 1 1 d . . . . .
H17A H 0.7895 0.5457 0.9092 0.034 Uiso 1 1 calc R U . . .
C18 C 0.73352(17) 0.7352(2) 0.87433(15) 0.0222(6) Uani 1 1 d . . . . .
C19 C 0.75850(19) 0.7578(2) 0.94703(16) 0.0260(7) Uani 1 1 d . . . . .
H19A H 0.7282 0.7320 0.9805 0.031 Uiso 1 1 calc R U . . .
C20 C 0.82723(19) 0.8175(2) 0.97016(17) 0.0297(7) Uani 1 1 d . . . . .
H20A H 0.8439 0.8332 1.0196 0.036 Uiso 1 1 calc R U . . .
C21 C 0.87190(19) 0.8547(2) 0.92205(17) 0.0290(7) Uani 1 1 d . . . . .
H21A H 0.9190 0.8963 0.9382 0.035 Uiso 1 1 calc R U . . .
C22 C 0.84789(19) 0.8312(2) 0.84993(17) 0.0320(7) Uani 1 1 d . . . . .
H22A H 0.8791 0.8561 0.8169 0.038 Uiso 1 1 calc R U . . .
C23 C 0.77893(18) 0.7720(2) 0.82578(16) 0.0271(7) Uani 1 1 d . . . . .
H23A H 0.7626 0.7564 0.7763 0.033 Uiso 1 1 calc R U . . .
C24 C 0.60249(18) 0.6799(2) 0.75217(15) 0.0240(6) Uani 1 1 d . . . . .
C25 C 0.6346(2) 0.6274(2) 0.70057(16) 0.0299(7) Uani 1 1 d . . . . .
H25A H 0.6767 0.5777 0.7146 0.036 Uiso 1 1 calc R U . . .
C26 C 0.6052(2) 0.6476(2) 0.62853(17) 0.0319(7) Uani 1 1 d . . . . .
H26A H 0.6272 0.6121 0.5931 0.038 Uiso 1 1 calc R U . . .
C27 C 0.5440(2) 0.7195(3) 0.60871(18) 0.0355(8) Uani 1 1 d . . . . .
H27A H 0.5239 0.7336 0.5594 0.043 Uiso 1 1 calc R U . . .
C28 C 0.5118(2) 0.7708(3) 0.65953(19) 0.0429(9) Uani 1 1 d . . . . .
H28A H 0.4697 0.8203 0.6452 0.052 Uiso 1 1 calc R U . . .
C29 C 0.5403(2) 0.7510(3) 0.73174(18) 0.0343(8) Uani 1 1 d . . . . .
H29A H 0.5172 0.7860 0.7668 0.041 Uiso 1 1 calc R U . . .
C30 C 0.57069(18) 0.6901(2) 0.89874(15) 0.0242(7) Uani 1 1 d . . . . .
C31 C 0.5261(2) 0.6149(3) 0.92577(17) 0.0331(7) Uani 1 1 d . . . . .
H31A H 0.5345 0.5442 0.9167 0.040 Uiso 1 1 calc R U . . .
C32 C 0.4693(2) 0.6437(3) 0.96612(19) 0.0387(8) Uani 1 1 d . . . . .
H32A H 0.4387 0.5925 0.9848 0.046 Uiso 1 1 calc R U . . .
C33 C 0.4567(2) 0.7459(3) 0.97940(18) 0.0372(8) Uani 1 1 d . . . . .
H33A H 0.4175 0.7649 1.0072 0.045 Uiso 1 1 calc R U . . .
C34 C 0.5007(2) 0.8203(3) 0.95248(19) 0.0379(8) Uani 1 1 d . . . . .
H34A H 0.4919 0.8907 0.9617 0.045 Uiso 1 1 calc R U . . .
C35 C 0.55803(19) 0.7934(2) 0.91202(17) 0.0316(7) Uani 1 1 d . . . . .
H35A H 0.5884 0.8450 0.8935 0.038 Uiso 1 1 calc R U . . .
C1S C 0.6136(2) 1.0583(2) 0.88945(18) 0.0339(8) Uani 1 1 d . . . . .
H1SA H 0.6298 1.0710 0.9394 0.041 Uiso 1 1 calc R U . . .
C2S C 0.6696(2) 1.0204(3) 0.85207(17) 0.0343(8) Uani 1 1 d . . . . .
H2SC H 0.7241 1.0059 0.8763 0.041 Uiso 1 1 calc R U . . .
C3S C 0.6467(2) 1.0033(3) 0.77932(19) 0.0417(9) Uani 1 1 d . . . . .
H3SA H 0.6854 0.9773 0.7533 0.050 Uiso 1 1 calc R U . . .
C4S C 0.5667(3) 1.0244(3) 0.7445(2) 0.0524(11) Uani 1 1 d . . . . .
H4SA H 0.5508 1.0135 0.6944 0.063 Uiso 1 1 calc R U . . .
C5S C 0.5104(2) 1.0610(3) 0.7824(2) 0.0505(10) Uani 1 1 d . . . . .
H5SA H 0.4556 1.0744 0.7584 0.061 Uiso 1 1 calc R U . . .
C6S C 0.5334(2) 1.0782(3) 0.8548(2) 0.0438(9) Uani 1 1 d . . . . .
H6SA H 0.4945 1.1036 0.8810 0.053 Uiso 1 1 calc R U . . .
C7S C 0.5709(4) 1.0384(9) 0.4820(4) 0.0297(16) Uani 0.6 1 d . . P A 1
H7SA H 0.6191 1.0655 0.4693 0.036 Uiso 0.6 1 calc R U P A 1
C8S C 0.5347(6) 0.9492(9) 0.4499(4) 0.0336(19) Uani 0.6 1 d . . P A 1
H8SA H 0.5590 0.9136 0.4158 0.040 Uiso 0.6 1 calc R U P A 1
C9S C 0.4648(6) 0.9133(5) 0.4673(5) 0.0267(16) Uani 0.6 1 d . . P A 1
H9SA H 0.4396 0.8534 0.4441 0.032 Uiso 0.6 1 calc R U P A 1
C7S' C 0.5593(7) 1.0738(10) 0.4977(9) 0.027(3) Uiso 0.4 1 d D . P B 2
H7SB H 0.6001 1.1236 0.4943 0.032 Uiso 0.4 1 calc R U P B 2
C8S' C 0.5509(10) 0.9876(12) 0.4539(8) 0.031(3) Uiso 0.4 1 d D . P B 2
H8SB H 0.5878 0.9794 0.4222 0.037 Uiso 0.4 1 calc R U P B 2
C9S' C 0.4913(11) 0.9126(11) 0.4540(8) 0.035(4) Uiso 0.4 1 d D . P B 2
H9SB H 0.4858 0.8552 0.4226 0.042 Uiso 0.4 1 calc R U P B 2

loop_
_atom_site_aniso_label
_atom_site_aniso_U_11
_atom_site_aniso_U_22
_atom_site_aniso_U_33
_atom_site_aniso_U_23
_atom_site_aniso_U_13
_atom_site_aniso_U_12
Co1 0.0233(2) 0.0225(2) 0.0245(2) -0.00135(18) 0.00205(16) -0.00124(18)
C2 0.053(2) 0.0270(19) 0.042(2) 0.0065(16) 0.0095(18) 0.0094(17)
B3 0.040(2) 0.035(2) 0.038(2) -0.0044(18) 0.0083(19) 0.0052(18)
C4 0.060(3) 0.029(2) 0.045(2) -0.0028(16) 0.0117(19) -0.0062(18)
B5 0.035(2) 0.040(2) 0.0258(19) 0.0008(17) 0.0004(16) 0.0092(18)
B6 0.046(2) 0.024(2) 0.031(2) -0.0055(16) 0.0067(18) -0.0024(17)
B7 0.037(2) 0.048(3) 0.036(2) -0.0049(19) 0.0080(19) -0.0017(19)
B8 0.055(3) 0.045(3) 0.037(2) 0.012(2) 0.010(2) 0.012(2)
B9 0.035(2) 0.041(2) 0.037(2) -0.0114(18) 0.0112(18) 0.0020(18)
B10 0.048(3) 0.037(2) 0.035(2) -0.0011(18) 0.016(2) -0.0052(19)
B11 0.045(2) 0.042(2) 0.026(2) -0.0034(17) 0.0043(18) 0.0002(19)
C2' 0.045(2) 0.033(2) 0.0345(19) -0.0091(15) 0.0087(16) -0.0086(17)
B3' 0.041(2) 0.028(2) 0.046(2) 0.0015(18) 0.0157(19) -0.0031(18)
C4' 0.039(2) 0.0278(19) 0.043(2) -0.0054(15) 0.0038(16) 0.0001(16)
B5' 0.028(2) 0.050(3) 0.032(2) -0.0084(19) 0.0052(17) 0.0035(19)
B6' 0.056(3) 0.034(2) 0.039(2) 0.0060(19) 0.006(2) 0.005(2)
B7' 0.028(2) 0.028(2) 0.037(2) -0.0049(16) 0.0060(17) -0.0024(16)
B8' 0.033(2) 0.045(2) 0.035(2) -0.0115(19) 0.0065(18) -0.0027(18)
B9' 0.050(3) 0.033(2) 0.046(3) 0.0021(19) 0.012(2) -0.009(2)
B10' 0.036(2) 0.044(2) 0.036(2) -0.0086(18) 0.0121(19) -0.0039(18)
B11' 0.048(3) 0.049(3) 0.032(2) 0.0076(19) 0.006(2) -0.002(2)
P1 0.0229(4) 0.0189(4) 0.0213(4) -0.0002(3) 0.0002(3) 0.0008(3)
C12 0.0265(16) 0.0222(15) 0.0197(15) 0.0008(12) 0.0025(12) 0.0043(12)
C13 0.0273(16) 0.0238(16) 0.0252(16) -0.0013(13) 0.0014(13) 0.0022(13)
C14 0.0382(19) 0.0248(17) 0.0258(16) -0.0008(13) 0.0024(14) -0.0013(14)
C15 0.047(2) 0.0195(16) 0.0256(17) 0.0010(13) 0.0006(15) 0.0051(14)
C16 0.0372(19) 0.0285(17) 0.0345(18) 0.0045(15) -0.0035(15) 0.0080(15)
C17 0.0295(17) 0.0264(17) 0.0244(16) -0.0011(13) -0.0051(13) 0.0023(13)
C18 0.0225(15) 0.0192(15) 0.0225(15) -0.0009(12) -0.0015(12) 0.0023(12)
C19 0.0309(17) 0.0237(16) 0.0228(16) 0.0016(12) 0.0042(13) 0.0009(13)
C20 0.0313(17) 0.0264(17) 0.0279(17) 0.0001(13) -0.0028(14) -0.0014(14)
C21 0.0250(16) 0.0243(16) 0.0346(18) 0.0020(14) -0.0014(14) -0.0020(13)
C22 0.0311(18) 0.0325(18) 0.0332(18) 0.0048(14) 0.0087(15) -0.0039(14)
C23 0.0295(17) 0.0289(17) 0.0220(15) 0.0001(13) 0.0034(13) 0.0017(13)
C24 0.0250(16) 0.0204(15) 0.0237(15) 0.0002(12) -0.0020(13) -0.0016(12)
C25 0.0329(18) 0.0253(17) 0.0288(17) -0.0022(13) 0.0000(14) 0.0046(13)
C26 0.0367(19) 0.0323(18) 0.0252(16) -0.0030(14) 0.0028(14) 0.0001(15)
C27 0.0349(19) 0.039(2) 0.0277(17) 0.0046(15) -0.0052(15) -0.0013(16)
C28 0.038(2) 0.048(2) 0.037(2) 0.0066(17) -0.0048(17) 0.0141(17)
C29 0.0360(19) 0.0336(19) 0.0312(18) 0.0007(14) 0.0016(15) 0.0085(15)
C30 0.0224(15) 0.0249(16) 0.0236(15) 0.0004(12) 0.0006(13) 0.0007(13)
C31 0.0384(19) 0.0262(17) 0.0363(18) -0.0059(14) 0.0110(15) -0.0031(15)
C32 0.043(2) 0.0340(19) 0.042(2) -0.0007(16) 0.0167(17) -0.0116(16)
C33 0.0345(19) 0.040(2) 0.041(2) -0.0017(16) 0.0154(16) 0.0044(15)
C34 0.038(2) 0.0274(18) 0.049(2) -0.0024(16) 0.0114(17) 0.0043(15)
C35 0.0323(18) 0.0251(17) 0.0388(19) 0.0016(14) 0.0103(15) 0.0026(14)
C1S 0.041(2) 0.0252(17) 0.0347(19) -0.0004(14) 0.0047(16) -0.0013(15)
C2S 0.0331(18) 0.0328(19) 0.0338(19) 0.0010(15) -0.0008(15) -0.0034(15)
C3S 0.043(2) 0.045(2) 0.037(2) -0.0006(16) 0.0060(17) -0.0037(17)
C4S 0.060(3) 0.052(2) 0.035(2) 0.0005(18) -0.0152(19) -0.006(2)
C5S 0.034(2) 0.045(2) 0.064(3) 0.001(2) -0.010(2) 0.0033(18)
C6S 0.043(2) 0.030(2) 0.057(2) 0.0016(17) 0.0090(19) 0.0038(16)
C7S 0.025(3) 0.035(4) 0.029(4) 0.007(3) 0.003(3) -0.001(3)
C8S 0.034(5) 0.037(5) 0.027(3) -0.004(3) -0.003(3) 0.008(4)
C9S 0.031(4) 0.022(3) 0.024(4) 0.001(2) -0.001(3) 0.001(3)

loop_
_atom_type_symbol
_atom_type_description
_atom_type_scat_dispersion_real
_atom_type_scat_dispersion_imag
_atom_type_scat_source
C C 0.0033 0.0016 'International Tables Vol C Tables 4.2.6.8 and 6.1.1.4'
H H 0.0000 0.0000 'International Tables Vol C Tables 4.2.6.8 and 6.1.1.4'
B B 0.0013 0.0007 'International Tables Vol C Tables 4.2.6.8 and 6.1.1.4'
P P 0.1023 0.0942 'International Tables Vol C Tables 4.2.6.8 and 6.1.1.4'
Co Co 0.3494 0.9721 'International Tables Vol C Tables 4.2.6.8 and 6.1.1.4'

loop_
_geom_angle_atom_site_label_1
_geom_angle_atom_site_label_2
_geom_angle_atom_site_label_3
_geom_angle
_geom_angle_site_symmetry_1
_geom_angle_site_symmetry_3
B3' Co1 B3 103.25(17) . .
B3' Co1 C2 122.23(17) . .
B3 Co1 C2 110.92(17) . .
B3' Co1 C2' 109.99(16) . .
B3 Co1 C2' 123.09(16) . .
C2 Co1 C2' 88.52(15) . .
B3' Co1 B5 90.60(17) . .
B3 Co1 B5 91.92(16) . .
C2 Co1 B5 44.68(15) . .
C2' Co1 B5 131.23(15) . .
B3' Co1 B5' 91.77(17) . .
B3 Co1 B5' 90.76(16) . .
C2 Co1 B5' 131.34(16) . .
C2' Co1 B5' 44.74(15) . .
B5 Co1 B5' 175.93(16) . .
B3' Co1 B6' 48.30(17) . .
B3 Co1 B6' 82.84(17) . .
C2 Co1 B6' 165.86(17) . .
C2' Co1 B6' 86.32(16) . .
B5 Co1 B6' 135.01(16) . .
B5' Co1 B6' 48.45(16) . .
B3' Co1 B6 83.94(16) . .
B3 Co1 B6 47.71(16) . .
C2 Co1 B6 86.24(15) . .
C2' Co1 B6 165.76(15) . .
B5 Co1 B6 48.55(14) . .
B5' Co1 B6 135.05(15) . .
B6' Co1 B6 101.67(15) . .
B3' Co1 B7 149.10(16) . .
B3 Co1 B7 46.19(17) . .
C2 Co1 B7 75.35(16) . .
C2' Co1 B7 94.53(15) . .
B5 Co1 B7 86.74(15) . .
B5' Co1 B7 92.91(15) . .
B6' Co1 B7 118.16(17) . .
B6 Co1 B7 71.34(15) . .
B3' Co1 B7' 46.59(15) . .
B3 Co1 B7' 149.45(16) . .
C2 Co1 B7' 93.45(15) . .
C2' Co1 B7' 73.85(14) . .
B5 Co1 B7' 93.02(14) . .
B5' Co1 B7' 86.22(14) . .
B6' Co1 B7' 72.48(15) . .
B6 Co1 B7' 119.66(14) . .
B7 Co1 B7' 164.27(14) . .
C4 C2 B5 112.7(3) . .
C4 C2 B8 65.7(3) . .
B5 C2 B8 67.5(3) . .
C4 C2 Co1 93.1(2) . .
B5 C2 Co1 74.77(19) . .
B8 C2 Co1 122.8(3) . .
C4 C2 H2 125(2) . .
B5 C2 H2 118(2) . .
B8 C2 H2 116(2) . .
Co1 C2 H2 119(2) . .
B7 B3 B6 101.2(3) . .
B7 B3 B9 65.1(2) . .
B6 B3 B9 61.0(2) . .
B7 B3 Co1 76.8(2) . .
B6 B3 Co1 74.4(2) . .
B9 B3 Co1 111.3(3) . .
B7 B3 H3 126.1(19) . .
B6 B3 H3 128.1(19) . .
B9 B3 H3 117.6(19) . .
Co1 B3 H3 131.1(19) . .
C2 C4 B10 115.3(3) . .
C2 C4 B8 62.9(3) . .
B10 C4 B8 62.7(3) . .
C2 C4 B7 111.3(3) . .
B10 C4 B7 65.3(2) . .
B8 C4 B7 114.6(3) . .
C2 C4 H4 116(2) . .
B10 C4 H4 120(2) . .
B8 C4 H4 119(2) . .
B7 C4 H4 120(2) . .
C2 B5 B11 104.9(3) . .
C2 B5 B8 57.9(2) . .
B11 B5 B8 56.8(2) . .
C2 B5 B6 115.0(3) . .
B11 B5 B6 58.9(2) . .
B8 B5 B6 107.4(3) . .
C2 B5 Co1 60.55(17) . .
B11 B5 Co1 108.2(2) . .
B8 B5 Co1 105.7(2) . .
B6 B5 Co1 66.91(17) . .
C2 B5 H5 121.4(18) . .
B11 B5 H5 124.0(18) . .
B8 B5 H5 124.7(18) . .
B6 B5 H5 117.0(18) . .
Co1 B5 H5 120.8(18) . .
B3 B6 B9 60.0(2) . .
B3 B6 B11 112.9(3) . .
B9 B6 B11 60.0(2) . .
B3 B6 B5 115.5(3) . .
B9 B6 B5 106.9(3) . .
B11 B6 B5 59.5(2) . .
B3 B6 Co1 57.84(17) . .
B9 B6 Co1 99.4(2) . .
B11 B6 Co1 106.8(2) . .
B5 B6 Co1 64.54(16) . .
B3 B6 H6 122.3(18) . .
B9 B6 H6 125.5(18) . .
B11 B6 H6 115.5(18) . .
B5 B6 H6 115.0(18) . .
Co1 B6 H6 129.0(18) . .
B3 B7 C4 126.0(3) . .
B3 B7 B10 112.0(3) . .
C4 B7 B10 55.4(2) . .
B3 B7 B9 58.6(2) . .
C4 B7 B9 104.1(3) . .
B10 B7 B9 57.5(2) . .
B3 B7 Co1 56.97(18) . .
C4 B7 Co1 77.0(2) . .
B10 B7 Co1 108.9(2) . .
B9 B7 Co1 95.0(2) . .
B3 B7 H7 125(2) . .
C4 B7 H7 105(2) . .
B10 B7 H7 113(2) . .
B9 B7 H7 131(2) . .
Co1 B7 H7 129(2) . .
C2 B8 C4 51.3(2) . .
C2 B8 B11 105.4(3) . .
C4 B8 B11 103.5(3) . .
C2 B8 B10 100.5(3) . .
C4 B8 B10 56.8(2) . .
B11 B8 B10 63.1(3) . .
C2 B8 B5 54.6(2) . .
C4 B8 B5 92.7(3) . .
B11 B8 B5 60.7(2) . .
B10 B8 B5 104.0(3) . .
C2 B8 H8 118.4(17) . .
C4 B8 H8 123.0(17) . .
B11 B8 H8 129.4(17) . .
B10 B8 H8 126.2(17) . .
B5 B8 H8 128.3(17) . .
B3 B9 B6 59.0(2) . .
B3 B9 B10 112.2(3) . .
B6 B9 B10 107.0(3) . .
B3 B9 B11 112.4(3) . .
B6 B9 B11 60.6(2) . .
B10 B9 B11 61.7(2) . .
B3 B9 B7 56.3(2) . .
B6 B9 B7 94.2(3) . .
B10 B9 B7 60.1(2) . .
B11 B9 B7 102.6(3) . .
B3 B9 H9 116.8(17) . .
B6 B9 H9 128.1(17) . .
B10 B9 H9 119.1(17) . .
B11 B9 H9 122.9(17) . .
B7 B9 H9 128.0(17) . .
C4 B10 B8 60.6(3) . .
C4 B10 B9 111.3(3) . .
B8 B10 B9 111.2(3) . .
C4 B10 B7 59.2(2) . .
B8 B10 B7 108.1(3) . .
B9 B10 B7 62.4(2) . .
C4 B10 B11 102.3(3) . .
B8 B10 B11 57.7(2) . .
B9 B10 B11 59.3(2) . .
B7 B10 B11 102.5(3) . .
C4 B10 H10 122(2) . .
B8 B10 H10 124(2) . .
B9 B10 H10 116(2) . .
B7 B10 H10 119(2) . .
B11 B10 H10 130(2) . .
B8 B11 B9 112.1(3) . .
B8 B11 B6 114.5(3) . .
B9 B11 B6 59.4(2) . .
B8 B11 B5 62.5(2) . .
B9 B11 B5 108.1(3) . .
B6 B11 B5 61.7(2) . .
B8 B11 B10 59.1(2) . .
B9 B11 B10 59.0(2) . .
B6 B11 B10 104.1(3) . .
B5 B11 B10 102.5(3) . .
B8 B11 H11 121.8(18) . .
B9 B11 H11 117.1(18) . .
B6 B11 H11 116.1(18) . .
B5 B11 H11 123.5(18) . .
B10 B11 H11 128.9(18) . .
C4' C2' B5' 113.2(3) . .
C4' C2' B8' 65.4(2) . .
B5' C2' B8' 66.6(2) . .
C4' C2' Co1 96.3(2) . .
B5' C2' Co1 74.7(2) . .
B8' C2' Co1 123.3(3) . .
C4' C2' H2' 117.7(18) . .
B5' C2' H2' 124.9(19) . .
B8' C2' H2' 118.2(18) . .
Co1 C2' H2' 117.7(18) . .
B7' B3' B9' 65.4(2) . .
B7' B3' B6' 102.2(3) . .
B9' B3' B6' 61.7(3) . .
B7' B3' Co1 77.4(2) . .
B9' B3' Co1 111.8(3) . .
B6' B3' Co1 74.4(2) . .
B7' B3' H3' 122.1(19) . .
B9' B3' H3' 121.2(18) . .
B6' B3' H3' 132.9(19) . .
Co1 B3' H3' 127.0(18) . .
C2' C4' B10' 114.4(3) . .
C2' C4' B8' 63.5(2) . .
B10' C4' B8' 62.6(2) . .
C2' C4' B7' 108.6(3) . .
B10' C4' B7' 65.5(2) . .
B8' C4' B7' 114.4(3) . .
C2' C4' H4' 123(2) . .
B10' C4' H4' 116(2) . .
B8' C4' H4' 121(2) . .
B7' C4' H4' 116(2) . .
C2' B5' B11' 105.0(3) . .
C2' B5' B8' 58.6(2) . .
B11' B5' B8' 57.2(2) . .
C2' B5' B6' 115.2(3) . .
B11' B5' B6' 59.2(2) . .
B8' B5' B6' 108.8(3) . .
C2' B5' Co1 60.56(17) . .
B11' B5' Co1 108.3(2) . .
B8' B5' Co1 107.1(2) . .
B6' B5' Co1 66.89(18) . .
C2' B5' H5' 118.1(19) . .
B11' B5' H5' 126.6(19) . .
B8' B5' H5' 122.4(19) . .
B6' B5' H5' 119.3(19) . .
Co1 B5' H5' 119.4(19) . .
B3' B6' B9' 58.7(2) . .
B3' B6' B11' 111.0(3) . .
B9' B6' B11' 59.1(2) . .
B3' B6' B5' 114.3(3) . .
B9' B6' B5' 105.6(3) . .
B11' B6' B5' 59.9(2) . .
B3' B6' Co1 57.34(18) . .
B9' B6' Co1 98.2(2) . .
B11' B6' Co1 107.1(2) . .
B5' B6' Co1 64.66(18) . .
B3' B6' H6' 119.0(16) . .
B9' B6' H6' 125.9(16) . .
B11' B6' H6' 119.8(16) . .
B5' B6' H6' 119.1(16) . .
Co1 B6' H6' 126.8(16) . .
B3' B7' C4' 126.2(3) . .
B3' B7' B10' 110.2(3) . .
C4' B7' B10' 55.2(2) . .
B3' B7' B9' 57.4(2) . .
C4' B7' B9' 103.7(3) . .
B10' B7' B9' 56.9(2) . .
B3' B7' Co1 56.04(17) . .
C4' B7' Co1 78.67(19) . .
B10' B7' Co1 108.5(2) . .
B9' B7' Co1 93.6(2) . .
B3' B7' H7' 116.2(17) . .
C4' B7' H7' 114.3(17) . .
B10' B7' H7' 120.0(16) . .
B9' B7' H7' 126.9(17) . .
Co1 B7' H7' 128.2(16) . .
C2' B8' C4' 51.1(2) . .
C2' B8' B11' 105.3(3) . .
C4' B8' B11' 103.7(3) . .
C2' B8' B10' 99.5(3) . .
C4' B8' B10' 56.9(2) . .
B11' B8' B10' 61.8(3) . .
C2' B8' B5' 54.7(2) . .
C4' B8' B5' 93.6(3) . .
B11' B8' B5' 61.4(2) . .
B10' B8' B5' 103.5(3) . .
C2' B8' H8' 117.8(17) . .
C4' B8' H8' 121.0(17) . .
B11' B8' H8' 130.9(17) . .
B10' B8' H8' 127.0(17) . .
B5' B8' H8' 128.4(17) . .
B3' B9' B10' 113.5(3) . .
B3' B9' B11' 113.5(3) . .
B10' B9' B11' 61.0(2) . .
B3' B9' B6' 59.6(2) . .
B10' B9' B6' 107.4(3) . .
B11' B9' B6' 61.0(3) . .
B3' B9' B7' 57.2(2) . .
B10' B9' B7' 60.6(2) . .
B11' B9' B7' 103.2(3) . .
B6' B9' B7' 95.6(3) . .
B3' B9' H9' 114.4(18) . .
B10' B9' H9' 120.5(19) . .
B11' B9' H9' 123.5(18) . .
B6' B9' H9' 126.4(19) . .
B7' B9' H9' 127.4(19) . .
C4' B10' B8' 60.4(2) . .
C4' B10' B9' 111.8(3) . .
B8' B10' B9' 111.6(3) . .
C4' B10' B11' 103.9(3) . .
B8' B10' B11' 58.6(2) . .
B9' B10' B11' 59.6(3) . .
C4' B10' B7' 59.3(2) . .
B8' B10' B7' 107.9(3) . .
B9' B10' B7' 62.5(2) . .
B11' B10' B7' 103.5(3) . .
C4' B10' H10' 115(2) . .
B8' B10' H10' 119(2) . .
B9' B10' H10' 123(2) . .
B11' B10' H10' 132(2) . .
B7' B10' H10' 120(2) . .
B8' B11' B9' 112.3(3) . .
B8' B11' B10' 59.6(2) . .
B9' B11' B10' 59.4(2) . .
B8' B11' B6' 114.0(3) . .
B9' B11' B6' 59.9(3) . .
B10' B11' B6' 105.3(3) . .
B8' B11' B5' 61.5(2) . .
B9' B11' B5' 107.1(3) . .
B10' B11' B5' 102.0(3) . .
B6' B11' B5' 60.9(2) . .
B8' B11' H11' 116.9(19) . .
B9' B11' H11' 120.7(19) . .
B10' B11' H11' 125.5(19) . .
B6' B11' H11' 120.7(19) . .
B5' B11' H11' 124.3(19) . .
C30 P1 C12 111.00(14) . .
C30 P1 C24 110.69(14) . .
C12 P1 C24 108.14(13) . .
C30 P1 C18 107.47(14) . .
C12 P1 C18 109.69(13) . .
C24 P1 C18 109.85(14) . .
C17 C12 C13 120.2(3) . .
C17 C12 P1 120.5(2) . .
C13 C12 P1 119.3(2) . .
C14 C13 C12 119.4(3) . .
C14 C13 H13A 120.3 . .
C12 C13 H13A 120.3 . .
C15 C14 C13 120.0(3) . .
C15 C14 H14A 120.0 . .
C13 C14 H14A 120.0 . .
C16 C15 C14 120.3(3) . .
C16 C15 H15A 119.8 . .
C14 C15 H15A 119.8 . .
C17 C16 C15 120.3(3) . .
C17 C16 H16A 119.8 . .
C15 C16 H16A 119.8 . .
C16 C17 C12 119.7(3) . .
C16 C17 H17A 120.1 . .
C12 C17 H17A 120.1 . .
C23 C18 C19 119.7(3) . .
C23 C18 P1 121.0(2) . .
C19 C18 P1 119.3(2) . .
C20 C19 C18 119.9(3) . .
C20 C19 H19A 120.1 . .
C18 C19 H19A 120.1 . .
C21 C20 C19 120.5(3) . .
C21 C20 H20A 119.8 . .
C19 C20 H20A 119.8 . .
C20 C21 C22 119.8(3) . .
C20 C21 H21A 120.1 . .
C22 C21 H21A 120.1 . .
C23 C22 C21 120.5(3) . .
C23 C22 H22A 119.7 . .
C21 C22 H22A 119.7 . .
C22 C23 C18 119.6(3) . .
C22 C23 H23A 120.2 . .
C18 C23 H23A 120.2 . .
C29 C24 C25 120.1(3) . .
C29 C24 P1 120.5(2) . .
C25 C24 P1 119.5(2) . .
C26 C25 C24 119.9(3) . .
C26 C25 H25A 120.0 . .
C24 C25 H25A 120.0 . .
C27 C26 C25 119.6(3) . .
C27 C26 H26A 120.2 . .
C25 C26 H26A 120.2 . .
C28 C27 C26 120.5(3) . .
C28 C27 H27A 119.7 . .
C26 C27 H27A 119.7 . .
C27 C28 C29 120.5(3) . .
C27 C28 H28A 119.7 . .
C29 C28 H28A 119.7 . .
C24 C29 C28 119.3(3) . .
C24 C29 H29A 120.3 . .
C28 C29 H29A 120.3 . .
C31 C30 C35 120.1(3) . .
C31 C30 P1 121.0(2) . .
C35 C30 P1 118.9(2) . .
C32 C31 C30 119.3(3) . .
C32 C31 H31A 120.3 . .
C30 C31 H31A 120.3 . .
C33 C32 C31 120.7(3) . .
C33 C32 H32A 119.7 . .
C31 C32 H32A 119.7 . .
C34 C33 C32 119.9(3) . .
C34 C33 H33A 120.0 . .
C32 C33 H33A 120.0 . .
C33 C34 C35 120.5(3) . .
C33 C34 H34A 119.8 . .
C35 C34 H34A 119.8 . .
C34 C35 C30 119.4(3) . .
C34 C35 H35A 120.3 . .
C30 C35 H35A 120.3 . .
C2S C1S C6S 120.4(3) . .
C2S C1S H1SA 119.8 . .
C6S C1S H1SA 119.8 . .
C1S C2S C3S 120.1(3) . .
C1S C2S H2SC 119.9 . .
C3S C2S H2SC 119.9 . .
C2S C3S C4S 119.5(4) . .
C2S C3S H3SA 120.3 . .
C4S C3S H3SA 120.3 . .
C5S C4S C3S 120.3(4) . .
C5S C4S H4SA 119.9 . .
C3S C4S H4SA 119.9 . .
C6S C5S C4S 120.2(4) . .
C6S C5S H5SA 119.9 . .
C4S C5S H5SA 119.9 . .
C5S C6S C1S 119.5(4) . .
C5S C6S H6SA 120.2 . .
C1S C6S H6SA 120.2 . .
C9S C7S C8S 118.6(6) 3_676 .
C9S C7S H7SA 120.7 3_676 .
C8S C7S H7SA 120.7 . .
C9S C8S C7S 119.7(7) . .
C9S C8S H8SA 120.1 . .
C7S C8S H8SA 120.1 . .
C8S C9S C7S 121.6(6) . 3_676
C8S C9S H9SA 119.2 . .
C7S C9S H9SA 119.2 3_676 .
C9S' C7S' C8S' 120.3(11) 3_676 .
C9S' C7S' H7SB 119.8 3_676 .
C8S' C7S' H7SB 119.8 . .
C7S' C8S' C9S' 123.5(12) . .
C7S' C8S' H8SB 118.3 . .
C9S' C8S' H8SB 118.3 . .
C7S' C9S' C8S' 116.2(13) 3_676 .
C7S' C9S' H9SB 121.9 3_676 .
C8S' C9S' H9SB 121.9 . .

loop_
_geom_bond_atom_site_label_1
_geom_bond_atom_site_label_2
_geom_bond_distance
_geom_bond_site_symmetry_2
Co1 B3' 1.960(4) .
Co1 B3 1.972(4) .
Co1 C2 1.988(3) .
Co1 C2' 1.989(3) .
Co1 B5 2.203(4) .
Co1 B5' 2.203(4) .
Co1 B6' 2.242(4) .
Co1 B6 2.244(4) .
Co1 B7 2.290(4) .
Co1 B7' 2.306(4) .
C2 C4 1.463(5) .
C2 B5 1.605(5) .
C2 B8 1.669(6) .
C2 H2 1.03(4) .
B3 B7 1.698(6) .
B3 B6 1.723(6) .
B3 B9 1.742(6) .
B3 H3 1.12(4) .
C4 B10 1.641(5) .
C4 B8 1.709(6) .
C4 B7 1.713(6) .
C4 H4 1.00(4) .
B5 B11 1.789(6) .
B5 B8 1.821(6) .
B5 B6 1.828(5) .
B5 H5 1.11(3) .
B6 B9 1.758(6) .
B6 B11 1.779(6) .
B6 H6 1.08(3) .
B7 B10 1.812(6) .
B7 B9 1.852(6) .
B7 H7 1.17(4) .
B8 B11 1.718(6) .
B8 B10 1.744(6) .
B8 H8 1.18(3) .
B9 B10 1.764(6) .
B9 B11 1.769(6) .
B9 H9 1.09(3) .
B10 B11 1.812(6) .
B10 H10 1.08(4) .
B11 H11 1.10(3) .
C2' C4' 1.463(5) .
C2' B5' 1.608(6) .
C2' B8' 1.681(5) .
C2' H2' 0.97(3) .
B3' B7' 1.717(5) .
B3' B9' 1.721(6) .
B3' B6' 1.739(6) .
B3' H3' 1.19(4) .
C4' B10' 1.647(5) .
C4' B8' 1.710(5) .
C4' B7' 1.724(5) .
C4' H4' 1.01(4) .
B5' B11' 1.805(6) .
B5' B8' 1.808(6) .
B5' B6' 1.824(6) .
B5' H5' 1.07(4) .
B6' B9' 1.773(6) .
B6' B11' 1.792(6) .
B6' H6' 1.17(3) .
B7' B10' 1.826(5) .
B7' B9' 1.857(6) .
B7' H7' 1.14(3) .
B8' B11' 1.728(6) .
B8' B10' 1.745(6) .
B8' H8' 1.11(3) .
B9' B10' 1.755(6) .
B9' B11' 1.758(6) .
B9' H9' 1.13(4) .
B10' B11' 1.783(6) .
B10' H10' 1.08(4) .
B11' H11' 1.12(4) .
P1 C30 1.792(3) .
P1 C12 1.793(3) .
P1 C24 1.793(3) .
P1 C18 1.798(3) .
C12 C17 1.391(4) .
C12 C13 1.397(4) .
C13 C14 1.387(4) .
C13 H13A 0.9500 .
C14 C15 1.386(4) .
C14 H14A 0.9500 .
C15 C16 1.383(5) .
C15 H15A 0.9500 .
C16 C17 1.378(4) .
C16 H16A 0.9500 .
C17 H17A 0.9500 .
C18 C23 1.391(4) .
C18 C19 1.396(4) .
C19 C20 1.378(4) .
C19 H19A 0.9500 .
C20 C21 1.378(4) .
C20 H20A 0.9500 .
C21 C22 1.386(4) .
C21 H21A 0.9500 .
C22 C23 1.381(4) .
C22 H22A 0.9500 .
C23 H23A 0.9500 .
C24 C29 1.384(4) .
C24 C25 1.389(4) .
C25 C26 1.387(4) .
C25 H25A 0.9500 .
C26 C27 1.376(4) .
C26 H26A 0.9500 .
C27 C28 1.371(5) .
C27 H27A 0.9500 .
C28 C29 1.387(5) .
C28 H28A 0.9500 .
C29 H29A 0.9500 .
C30 C31 1.388(4) .
C30 C35 1.390(4) .
C31 C32 1.384(5) .
C31 H31A 0.9500 .
C32 C33 1.376(5) .
C32 H32A 0.9500 .
C33 C34 1.374(5) .
C33 H33A 0.9500 .
C34 C35 1.385(5) .
C34 H34A 0.9500 .
C35 H35A 0.9500 .
C1S C2S 1.372(5) .
C1S C6S 1.387(5) .
C1S H1SA 0.9500 .
C2S C3S 1.380(5) .
C2S H2SC 0.9500 .
C3S C4S 1.387(5) .
C3S H3SA 0.9500 .
C4S C5S 1.376(6) .
C4S H4SA 0.9500 .
C5S C6S 1.375(5) .
C5S H5SA 0.9500 .
C6S H6SA 0.9500 .
C7S C9S 1.383(10) 3_676
C7S C8S 1.390(10) .
C7S H7SA 0.9500 .
C8S C9S 1.354(11) .
C8S H8SA 0.9500 .
C9S C7S 1.383(10) 3_676
C9S H9SA 0.9500 .
C7S' C9S' 1.378(9) 3_676
C7S' C8S' 1.387(9) .
C7S' H7SB 0.9500 .
C8S' C9S' 1.389(9) .
C8S' H8SB 0.9500 .
C9S' C7S' 1.378(9) 3_676
C9S' H9SB 0.9500 .
